data_1557541
loop_
_publ_author_name
'Bohnenberger, Jan'
'Schmitt, Manuel'
'Feuerstein, Wolfram'
'Krummenacher, Ivo'
'Butschke, Burkhard'
'Czajka, Jakub'
'Malinowski, Przemys\/law J.'
'Breher, Frank'
'Krossing, Ingo'

_publ_section_title
;
 Completing the triad: synthesis and full characterization of homoleptic
 and heteroleptic carbonyl and nitrosyl complexes of the group VI metals
;
_journal_issue 14
_journal_name_full 'Chemical Science'
_journal_page_first 3592
_journal_page_last 3603
_journal_paper_doi 10.1039/C9SC06445A
_journal_volume 11
_journal_year 2020
_chemical_formula_moiety 'C16 Al F36 O4, C6 I O6 W'
_chemical_formula_sum 'C22 Al F36 I O10 W'
_chemical_formula_weight 1445.95
_space_group_crystal_system monoclinic
_space_group_IT_number 14
_space_group_name_Hall '-P 2ybc'
_space_group_name_H-M_alt 'P 1 21/c 1'
_audit_creation_method SHELXL-2016/6
_audit_update_record
;
2019-09-09 deposited with the CCDC.	2020-03-03 downloaded from the CCDC.
;
_cell_angle_alpha 90
_cell_angle_beta 110.764(2)
_cell_angle_gamma 90
_cell_formula_units_Z 8
_cell_length_a 16.4380(6)
_cell_length_b 28.3511(10)
_cell_length_c 17.5878(6)
_cell_measurement_reflns_used 9436
_cell_measurement_temperature 100(2)
_cell_measurement_theta_max 52.721
_cell_measurement_theta_min 4.458
_cell_volume 7664.2(5)
_computing_cell_refinement 'SAINT V8.38A (1, 2016)'
_computing_data_collection 'APEX2 v2013..6-2'
_computing_data_reduction 'SAINT V8.38A (1, 2016)'
_computing_molecular_graphics 'SHELXL-2013 (Sheldrick, 2013)'
_computing_publication_material ShelXle-861
_computing_structure_refinement 'SHELXL-2016/6 (Sheldrick, 2016)'
_computing_structure_solution 'SHELXT 2014/5 (Sheldrick, 2014)'
_diffrn_ambient_temperature 100(2)
_diffrn_measured_fraction_theta_full 1.000
_diffrn_measured_fraction_theta_max 0.996
_diffrn_measurement_device_type 'Bruker Smart ApexII Quazar'
_diffrn_measurement_method 'omega and phi scans'
_diffrn_radiation_type MoK\a
_diffrn_radiation_wavelength 0.71073
_diffrn_reflns_av_R_equivalents 0.0353
_diffrn_reflns_av_unetI/netI 0.0220
_diffrn_reflns_Laue_measured_fraction_full 1.000
_diffrn_reflns_Laue_measured_fraction_max 0.996
_diffrn_reflns_limit_h_max 20
_diffrn_reflns_limit_h_min -20
_diffrn_reflns_limit_k_max 35
_diffrn_reflns_limit_k_min -35
_diffrn_reflns_limit_l_max 21
_diffrn_reflns_limit_l_min -22
_diffrn_reflns_number 199573
_diffrn_reflns_point_group_measured_fraction_full 1.000
_diffrn_reflns_point_group_measured_fraction_max 0.996
_diffrn_reflns_theta_full 25.242
_diffrn_reflns_theta_max 26.430
_diffrn_reflns_theta_min 1.325
_diffrn_source 'INCOATEC Mo Microsource'
_exptl_absorpt_coefficient_mu 4.070
_exptl_absorpt_correction_T_max 0.7454
_exptl_absorpt_correction_T_min 0.5572
_exptl_absorpt_correction_type multi-scan
_exptl_crystal_colour orange
_exptl_crystal_density_diffrn 2.506
_exptl_crystal_description block
_exptl_crystal_F_000 5408
_exptl_crystal_size_max 0.15
_exptl_crystal_size_mid 0.12
_exptl_crystal_size_min 0.1
_refine_diff_density_max 4.912
_refine_diff_density_min -2.188
_refine_diff_density_rms 0.177
_refine_ls_extinction_method none
_refine_ls_goodness_of_fit_ref 1.054
_refine_ls_hydrogen_treatment undef
_refine_ls_matrix_type full
_refine_ls_number_parameters 1273
_refine_ls_number_reflns 15706
_refine_ls_number_restraints 1956
_refine_ls_restrained_S_all 0.994
_refine_ls_R_factor_all 0.0503
_refine_ls_R_factor_gt 0.0427
_refine_ls_shift/su_max 0.003
_refine_ls_shift/su_mean 0.000
_refine_ls_structure_factor_coef Fsqd
_refine_ls_weighting_details 'w=1/[\s^2^(Fo^2^)+(0.0598P)^2^+79.7821P] where P=(Fo^2^+2Fc^2^)/3'
_refine_ls_weighting_scheme calc
_refine_ls_wR_factor_gt 0.1162
_refine_ls_wR_factor_ref 0.1208
_reflns_Friedel_coverage 0.000
_reflns_number_gt 13770
_reflns_number_total 15706
_reflns_threshold_expression 'I > 2\s(I)'
_cod_data_source_file c9sc06445a2.cif
_cod_data_source_block p21c_neu_a
_cod_depositor_comments
;

 Adding full bibliography for 1557531--1557542.cif.

2022-03-31
Z value and formula fixed to values more according to usual
chemical conventions.                 miguel
;
_cod_original_formula_sum 'C44 Al2 F72 I2 O20 W2'
_cod_original_formula_weight 2891.90
_cod_original_formula_units_Z 4
_cod_original_sg_symbol_H-M 'P 21/c'
_cod_database_code 1557541
_shelx_shelxl_version_number 2016/6
_shelx_space_group_comment
;
The symmetry employed for this shelxl refinement is uniquely defined
by the following loop, which should always be used as a source of
symmetry information in preference to the above space-group names.
They are only intended as comments.
;

loop_
_space_group_symop_operation_xyz
'x, y, z'
'-x, y+1/2, -z+1/2'
'-x, -y, -z'
'x, -y-1/2, z-1/2'

loop_
_atom_site_label
_atom_site_type_symbol
_atom_site_fract_x
_atom_site_fract_y
_atom_site_fract_z
_atom_site_U_iso_or_equiv
_atom_site_adp_type
_atom_site_occupancy
_atom_site_site_symmetry_order
_atom_site_calc_flag
_atom_site_refinement_flags_posn
_atom_site_refinement_flags_adp
_atom_site_refinement_flags_occupancy
_atom_site_disorder_assembly
_atom_site_disorder_group
O1_8 O 0.2561(3) 0.68455(15) 0.0475(3) 0.0170(9) Uani 1 1 d . U . . .
C1_8 C 0.2191(4) 0.7276(2) 0.0342(4) 0.0180(11) Uani 1 1 d . U . . .
C2_8 C 0.1675(4) 0.7377(2) 0.0919(4) 0.0232(13) Uani 1 1 d . U . . .
F1_8 F 0.1283(3) 0.69824(15) 0.1028(3) 0.0322(9) Uani 1 1 d . U . . .
F2_8 F 0.1056(3) 0.77044(15) 0.0622(3) 0.0335(10) Uani 1 1 d . U . . .
F3_8 F 0.2188(3) 0.75178(15) 0.1650(2) 0.0323(9) Uani 1 1 d . U . . .
C3_8 C 0.2902(4) 0.7664(2) 0.0491(4) 0.0237(13) Uani 1 1 d . U . . .
F4_8 F 0.3224(3) 0.76662(15) -0.0096(3) 0.0322(9) Uani 1 1 d . U . . .
F5_8 F 0.3566(3) 0.75825(14) 0.1183(3) 0.0300(9) Uani 1 1 d . U . . .
F6_8 F 0.2601(3) 0.80968(14) 0.0544(3) 0.0363(10) Uani 1 1 d . U . . .
C4_8 C 0.1549(4) 0.7301(2) -0.0557(4) 0.0236(13) Uani 1 1 d . U . . .
F7_8 F 0.1906(3) 0.71150(15) -0.1048(2) 0.0297(9) Uani 1 1 d . U . . .
F8_8 F 0.1327(3) 0.77459(15) -0.0803(3) 0.0311(9) Uani 1 1 d . U . . .
F9_8 F 0.0827(3) 0.70651(15) -0.0642(3) 0.0307(9) Uani 1 1 d . U . . .
O1_7 O 0.2999(3) 0.58921(15) 0.0819(3) 0.0191(9) Uani 1 1 d . U . . .
C1_7 C 0.2383(4) 0.5591(2) 0.0367(4) 0.0202(12) Uani 1 1 d . U . . .
C2_7 C 0.2822(5) 0.5106(2) 0.0370(5) 0.0265(13) Uani 1 1 d . U . . .
F1_7 F 0.3281(3) 0.51077(15) -0.0122(3) 0.0330(10) Uani 1 1 d . U . . .
F2_7 F 0.2252(3) 0.47489(14) 0.0135(3) 0.0358(10) Uani 1 1 d . U . . .
F3_7 F 0.3375(3) 0.50049(14) 0.1118(3) 0.0316(9) Uani 1 1 d . U . . .
C3_7 C 0.1646(4) 0.5528(2) 0.0732(4) 0.0249(13) Uani 1 1 d . U . . .
F4_7 F 0.1426(3) 0.59495(15) 0.0945(3) 0.0329(10) Uani 1 1 d . U . . .
F5_7 F 0.1938(3) 0.52717(15) 0.1410(3) 0.0348(10) Uani 1 1 d . U . . .
F6_7 F 0.0942(3) 0.53228(17) 0.0228(3) 0.0407(11) Uani 1 1 d . U . . .
C4_7 C 0.1957(5) 0.5768(2) -0.0527(4) 0.0261(13) Uani 1 1 d . U . . .
F7_7 F 0.1343(3) 0.60868(15) -0.0594(3) 0.0331(10) Uani 1 1 d . U . . .
F8_7 F 0.1601(3) 0.54156(16) -0.1041(3) 0.0393(11) Uani 1 1 d . U . . .
F9_7 F 0.2552(3) 0.59640(16) -0.0775(3) 0.0317(9) Uani 1 1 d . U . . .
O1_6 O 0.3111(3) 0.65557(16) 0.2084(3) 0.0193(9) Uani 1 1 d . U . . .
C1_6 C 0.3423(4) 0.6484(2) 0.2896(4) 0.0204(12) Uani 1 1 d . U . . .
C2_6 C 0.4142(4) 0.6852(3) 0.3317(4) 0.0279(14) Uani 1 1 d . U . . .
F1_6 F 0.4883(3) 0.6732(2) 0.3216(3) 0.0433(12) Uani 1 1 d . U . . .
F2_6 F 0.4313(3) 0.68809(18) 0.4118(2) 0.0371(11) Uani 1 1 d . U . . .
F3_6 F 0.3921(3) 0.72777(17) 0.2999(3) 0.0419(11) Uani 1 1 d . U . . .
C3_6 C 0.2649(5) 0.6555(3) 0.3204(4) 0.0254(13) Uani 1 1 d . U . . .
F4_6 F 0.1941(3) 0.63369(17) 0.2716(3) 0.0353(10) Uani 1 1 d . U . . .
F5_6 F 0.2447(3) 0.70105(15) 0.3195(3) 0.0304(9) Uani 1 1 d . U . . .
F6_6 F 0.2821(3) 0.63945(16) 0.3956(2) 0.0317(9) Uani 1 1 d . U . . .
C4_6 C 0.3789(5) 0.5977(3) 0.3106(4) 0.0326(15) Uani 1 1 d . U . . .
F7_6 F 0.3141(4) 0.56615(16) 0.2917(3) 0.0440(12) Uani 1 1 d . U . . .
F8_6 F 0.4255(3) 0.59237(19) 0.3892(3) 0.0433(12) Uani 1 1 d . U . . .
F9_6 F 0.4287(3) 0.58682(18) 0.2678(3) 0.0433(12) Uani 1 1 d . U . . .
O1_5 O 0.4331(3) 0.65707(16) 0.1296(3) 0.0202(9) Uani 1 1 d . U . . .
C1_5 C 0.5004(4) 0.6507(2) 0.1052(4) 0.0195(12) Uani 1 1 d . U . . .
C2_5 C 0.4884(5) 0.6811(3) 0.0274(4) 0.0262(13) Uani 1 1 d . U . . .
F1_5 F 0.4074(3) 0.67598(17) -0.0254(3) 0.0356(10) Uani 1 1 d . U . . .
F2_5 F 0.5425(3) 0.66831(16) -0.0105(3) 0.0330(10) Uani 1 1 d . U . . .
F3_5 F 0.5012(3) 0.72628(15) 0.0453(3) 0.0343(10) Uani 1 1 d . U . . .
C3_5 C 0.5845(4) 0.6680(3) 0.1742(4) 0.0272(14) Uani 1 1 d . U . . .
F4_5 F 0.6083(3) 0.63659(18) 0.2353(3) 0.0373(10) Uani 1 1 d . U . . .
F5_5 F 0.5705(3) 0.70841(17) 0.2043(3) 0.0345(10) Uani 1 1 d . U . . .
F6_5 F 0.6519(3) 0.67371(17) 0.1496(3) 0.0364(10) Uani 1 1 d . U . . .
C4_5 C 0.5122(4) 0.5983(3) 0.0858(5) 0.0255(13) Uani 1 1 d . U . . .
F7_5 F 0.4984(3) 0.57029(15) 0.1404(3) 0.0339(10) Uani 1 1 d . U . . .
F8_5 F 0.5917(3) 0.58864(15) 0.0850(3) 0.0332(10) Uani 1 1 d . U . . .
F9_5 F 0.4553(3) 0.58593(15) 0.0132(3) 0.0322(9) Uani 1 1 d . U . . .
O1_4 O 0.8278(3) 0.67175(15) 0.5597(3) 0.0187(9) Uani 1 1 d . U . . .
C1_4 C 0.7821(4) 0.7051(2) 0.5066(4) 0.0203(12) Uani 1 1 d . U . . .
C2_4 C 0.7104(5) 0.7263(3) 0.5332(5) 0.0325(15) Uani 1 1 d . U . . .
F1_4 F 0.6686(3) 0.69282(18) 0.5573(3) 0.0403(11) Uani 1 1 d . U . . .
F2_4 F 0.6530(3) 0.75191(19) 0.4762(3) 0.0499(13) Uani 1 1 d . U . . .
F3_4 F 0.7470(4) 0.75487(17) 0.5986(3) 0.0475(13) Uani 1 1 d . U . . .
C3_4 C 0.8479(5) 0.7440(2) 0.5042(4) 0.0267(14) Uani 1 1 d . U . . .
F4_4 F 0.8943(3) 0.73131(15) 0.4603(3) 0.0344(10) Uani 1 1 d . U . . .
F5_4 F 0.9034(3) 0.75285(15) 0.5797(3) 0.0424(12) Uani 1 1 d . U . . .
F6_4 F 0.8085(3) 0.78489(14) 0.4748(3) 0.0347(10) Uani 1 1 d . U . . .
C4_4 C 0.7395(5) 0.6843(3) 0.4189(4) 0.0259(13) Uani 1 1 d . U . . .
F7_4 F 0.7929(3) 0.65524(15) 0.4019(3) 0.0327(10) Uani 1 1 d . U . . .
F8_4 F 0.7175(3) 0.71841(16) 0.3631(2) 0.0348(10) Uani 1 1 d . U . . .
F9_4 F 0.6680(3) 0.66026(17) 0.4129(3) 0.0374(10) Uani 1 1 d . U . . .
O1_3 O 0.7601(3) 0.58148(15) 0.5330(3) 0.0193(9) Uani 1 1 d . U . . .
C1_3 C 0.7146(4) 0.5400(2) 0.5195(4) 0.0208(12) Uani 1 1 d . U . . .
C2_3 C 0.7780(5) 0.4980(2) 0.5537(5) 0.0272(14) Uani 1 1 d . U . . .
F1_3 F 0.8255(3) 0.48989(15) 0.5078(3) 0.0325(10) Uani 1 1 d . U . . .
F2_3 F 0.7360(3) 0.45797(15) 0.5561(3) 0.0382(11) Uani 1 1 d . U . . .
F3_3 F 0.8326(3) 0.50696(15) 0.6281(3) 0.0353(10) Uani 1 1 d . U . . .
C3_3 C 0.6459(5) 0.5403(3) 0.5612(6) 0.0414(18) Uani 1 1 d . U . . .
F4_3 F 0.6071(3) 0.5813(2) 0.5526(4) 0.0588(16) Uani 1 1 d . U . . .
F5_3 F 0.6836(4) 0.53194(19) 0.6416(3) 0.0516(13) Uani 1 1 d . U . . .
F6_3 F 0.5851(3) 0.5076(2) 0.5304(4) 0.0648(18) Uani 1 1 d . U . . .
C4_3 C 0.6700(5) 0.5347(3) 0.4261(5) 0.0312(15) Uani 1 1 d . U . . .
F7_3 F 0.6015(3) 0.56300(18) 0.3990(3) 0.0553(15) Uani 1 1 d . U . . .
F8_3 F 0.6406(3) 0.49037(15) 0.4058(3) 0.0366(11) Uani 1 1 d . U . . .
F9_3 F 0.7238(3) 0.54477(18) 0.3882(3) 0.0410(11) Uani 1 1 d . U . . .
O1_2 O 0.7905(3) 0.62064(15) 0.6851(3) 0.0177(9) Uani 1 1 d . U . . .
C1_2 C 0.8066(4) 0.6325(2) 0.7636(4) 0.0191(12) Uani 1 1 d . U . . .
C2_2 C 0.8883(4) 0.6635(3) 0.7990(4) 0.0250(13) Uani 1 1 d . U . . .
F1_2 F 0.9599(3) 0.63604(18) 0.8203(3) 0.0381(11) Uani 1 1 d . U . . .
F2_2 F 0.8917(3) 0.68705(15) 0.8654(2) 0.0276(9) Uani 1 1 d . U . . .
F3_2 F 0.8962(3) 0.69386(14) 0.7454(2) 0.0264(8) Uani 1 1 d . U . . .
C3_2 C 0.7266(5) 0.6622(3) 0.7650(5) 0.0297(14) Uani 1 1 d . U . . .
F4_2 F 0.6528(3) 0.64255(17) 0.7163(3) 0.0357(10) Uani 1 1 d . U . . .
F5_2 F 0.7300(3) 0.70630(16) 0.7419(3) 0.0403(11) Uani 1 1 d . U . . .
F6_2 F 0.7203(3) 0.66241(19) 0.8399(3) 0.0438(12) Uani 1 1 d . U . . .
C4_2 C 0.8154(5) 0.5875(3) 0.8145(5) 0.0346(15) Uani 1 1 d . U . . .
F7_2 F 0.7348(3) 0.56816(17) 0.7995(3) 0.0418(11) Uani 1 1 d . U . . .
F8_2 F 0.8508(4) 0.5961(2) 0.8948(3) 0.0560(15) Uani 1 1 d . U . . .
F9_2 F 0.8662(3) 0.55580(16) 0.7956(3) 0.0424(11) Uani 1 1 d . U . . .
O1_1 O 0.9349(3) 0.59915(16) 0.6430(3) 0.0180(9) Uani 1 1 d . U . . .
C1_1 C 1.0114(4) 0.5964(2) 0.6304(4) 0.0157(11) Uani 1 1 d . U . . .
C2_1 C 0.9990(4) 0.6030(2) 0.5390(4) 0.0202(12) Uani 1 1 d . U . . .
F1_1 F 0.9278(3) 0.58130(15) 0.4916(2) 0.0283(9) Uani 1 1 d . U . . .
F2_1 F 1.0671(3) 0.58526(16) 0.5224(2) 0.0289(9) Uani 1 1 d . U . . .
F3_1 F 0.9923(3) 0.64827(15) 0.5185(2) 0.0277(9) Uani 1 1 d . U . . .
C3_1 C 1.0753(4) 0.6345(2) 0.6826(4) 0.0210(12) Uani 1 1 d . U . . .
F4_1 F 1.1049(3) 0.62282(16) 0.7607(2) 0.0294(9) Uani 1 1 d . U . . .
F5_1 F 1.0350(3) 0.67573(14) 0.6750(3) 0.0282(9) Uani 1 1 d . U . . .
F6_1 F 1.1441(2) 0.64070(14) 0.6596(3) 0.0259(8) Uani 1 1 d . U . . .
C4_1 C 1.0507(4) 0.5463(2) 0.6584(4) 0.0235(13) Uani 1 1 d . U . . .
F7_1 F 1.0402(3) 0.53430(15) 0.7267(3) 0.0299(9) Uani 1 1 d . U . . .
F8_1 F 1.1357(2) 0.54478(15) 0.6710(3) 0.0306(9) Uani 1 1 d . U . . .
F9_1 F 1.0109(3) 0.51398(14) 0.6028(3) 0.0303(9) Uani 1 1 d . U . . .
W1 W 0.43755(2) 0.88862(2) 0.24054(2) 0.01660(7) Uani 1 1 d . . . . .
O1 O 0.5313(4) 0.78865(19) 0.2835(4) 0.0401(14) Uani 1 1 d . U . . .
C1 C 0.4967(5) 0.8237(2) 0.2657(5) 0.0274(15) Uani 1 1 d . U . . .
I1 I 0.37004(3) 0.96144(2) 0.30516(3) 0.02642(11) Uani 1 1 d . . . . .
W2 W -0.07289(2) 0.62695(2) 0.18880(2) 0.01937(8) Uani 1 1 d . . . . .
O2 O 0.5968(3) 0.9069(2) 0.4089(3) 0.0363(13) Uani 1 1 d . U . . .
C2 C 0.5417(4) 0.8987(3) 0.3511(4) 0.0252(14) Uani 1 1 d . U . . .
I2 I -0.17407(3) 0.57005(2) 0.24759(3) 0.03299(12) Uani 1 1 d . . . . .
Al05 Al 0.82856(11) 0.61821(6) 0.60546(11) 0.0118(3) Uani 1 1 d . U . . .
O5 O 0.3040(3) 0.82824(18) 0.3004(3) 0.0270(9) Uani 1 1 d . U . . .
C5 C 0.3504(4) 0.8479(3) 0.2862(5) 0.0270(9) Uani 1 1 d . U . . .
C4 C 0.3180(4) 0.8989(2) 0.1435(4) 0.0183(12) Uani 1 1 d . U . . .
O4 O 0.2547(3) 0.90547(17) 0.0929(3) 0.0259(10) Uani 1 1 d . U . . .
C3 C 0.5080(4) 0.9449(2) 0.2156(4) 0.0204(12) Uani 1 1 d . U . . .
O3 O 0.5449(3) 0.97640(17) 0.2058(3) 0.0277(11) Uani 1 1 d . U . . .
Al06 Al 0.32567(11) 0.64619(6) 0.11693(11) 0.0138(3) Uani 1 1 d . U . . .
O6 O 0.4723(4) 0.8530(2) 0.0827(3) 0.0384(13) Uani 1 1 d . U . . .
C6 C 0.4607(5) 0.8650(3) 0.1402(5) 0.0285(14) Uani 1 1 d . U . . .
C12 C -0.0321(5) 0.5613(3) 0.1599(5) 0.0278(14) Uani 1 1 d . U . . .
O12 O -0.0096(4) 0.5255(2) 0.1465(4) 0.0424(14) Uani 1 1 d . U . . .
C11 C -0.0396(4) 0.6404(2) 0.0882(4) 0.0211(13) Uani 1 1 d . U . . .
O11 O -0.0246(3) 0.64643(19) 0.0315(3) 0.0291(11) Uani 1 1 d . U . . .
C10 C -0.1930(4) 0.6319(2) 0.0920(4) 0.0215(13) Uani 1 1 d . U . . .
O10 O -0.2581(3) 0.63397(19) 0.0414(3) 0.0302(11) Uani 1 1 d . U . . .
C9 C -0.1366(4) 0.6787(2) 0.2346(4) 0.0244(14) Uani 1 1 d . U . . .
O9 O -0.1698(3) 0.70456(19) 0.2615(3) 0.0322(11) Uani 1 1 d . U . . .
C8 C 0.0081(4) 0.6850(2) 0.2141(4) 0.0201(12) Uani 1 1 d . U . . .
O8 O 0.0509(3) 0.71685(19) 0.2304(3) 0.0286(11) Uani 1 1 d . U . . .
C7 C 0.0239(5) 0.6077(3) 0.2994(5) 0.0312(16) Uani 1 1 d . U . . .
O7 O 0.0749(4) 0.5960(3) 0.3592(3) 0.0459(16) Uani 1 1 d . U . . .

loop_
_atom_site_aniso_label
_atom_site_aniso_U_11
_atom_site_aniso_U_22
_atom_site_aniso_U_33
_atom_site_aniso_U_23
_atom_site_aniso_U_13
_atom_site_aniso_U_12
O1_8 0.019(2) 0.0119(19) 0.021(2) 0.0022(16) 0.0087(17) 0.0028(16)
C1_8 0.015(3) 0.013(3) 0.026(3) 0.003(2) 0.008(2) 0.000(2)
C2_8 0.022(3) 0.022(3) 0.028(3) 0.003(2) 0.012(2) 0.006(2)
F1_8 0.035(2) 0.027(2) 0.045(3) 0.0022(18) 0.026(2) -0.0025(17)
F2_8 0.032(2) 0.032(2) 0.037(2) 0.0006(19) 0.0135(19) 0.0175(18)
F3_8 0.043(2) 0.029(2) 0.024(2) -0.0051(17) 0.0102(18) 0.0073(18)
C3_8 0.023(3) 0.015(3) 0.030(3) 0.003(3) 0.006(2) -0.004(2)
F4_8 0.028(2) 0.033(2) 0.039(2) 0.0125(19) 0.0157(18) -0.0045(18)
F5_8 0.0221(19) 0.023(2) 0.035(2) -0.0018(17) -0.0022(17) -0.0067(16)
F6_8 0.038(2) 0.0144(19) 0.050(3) 0.0012(18) 0.008(2) -0.0020(17)
C4_8 0.024(3) 0.020(3) 0.025(3) 0.004(2) 0.007(2) 0.004(2)
F7_8 0.035(2) 0.034(2) 0.0197(19) 0.0012(17) 0.0090(17) 0.0076(18)
F8_8 0.037(2) 0.025(2) 0.028(2) 0.0116(17) 0.0063(18) 0.0132(17)
F9_8 0.0205(19) 0.032(2) 0.032(2) -0.0003(18) 0.0004(17) -0.0010(16)
O1_7 0.017(2) 0.018(2) 0.022(2) 0.0005(17) 0.0064(17) -0.0008(16)
C1_7 0.020(3) 0.018(3) 0.024(3) 0.002(2) 0.009(2) 0.000(2)
C2_7 0.030(3) 0.017(3) 0.036(3) -0.002(3) 0.016(3) -0.003(2)
F1_7 0.040(2) 0.024(2) 0.045(3) -0.0042(19) 0.028(2) 0.0022(18)
F2_7 0.040(2) 0.018(2) 0.053(3) -0.0084(19) 0.020(2) -0.0100(18)
F3_7 0.039(2) 0.020(2) 0.034(2) 0.0063(17) 0.0116(18) 0.0095(17)
C3_7 0.025(3) 0.020(3) 0.034(3) 0.000(2) 0.016(3) -0.002(2)
F4_7 0.027(2) 0.028(2) 0.050(3) -0.0029(19) 0.021(2) 0.0015(17)
F5_7 0.047(3) 0.027(2) 0.040(2) 0.0098(18) 0.028(2) -0.0016(19)
F6_7 0.030(2) 0.038(3) 0.055(3) -0.008(2) 0.017(2) -0.0137(19)
C4_7 0.029(3) 0.020(3) 0.026(3) -0.003(2) 0.006(3) -0.006(2)
F7_7 0.029(2) 0.028(2) 0.032(2) 0.0044(18) -0.0006(18) 0.0038(17)
F8_7 0.048(3) 0.030(2) 0.028(2) -0.0073(18) 0.000(2) -0.010(2)
F9_7 0.037(2) 0.034(2) 0.026(2) 0.0050(18) 0.0135(18) -0.0042(18)
O1_6 0.020(2) 0.025(2) 0.0141(19) 0.0013(17) 0.0071(17) 0.0034(18)
C1_6 0.019(3) 0.028(3) 0.015(3) 0.005(2) 0.006(2) 0.005(2)
C2_6 0.019(3) 0.043(4) 0.021(3) 0.001(3) 0.005(2) -0.001(3)
F1_6 0.019(2) 0.078(4) 0.034(2) -0.007(2) 0.0110(18) -0.005(2)
F2_6 0.031(2) 0.057(3) 0.020(2) -0.0080(19) 0.0059(17) -0.005(2)
F3_6 0.039(3) 0.038(2) 0.042(3) 0.003(2) 0.006(2) -0.018(2)
C3_6 0.026(3) 0.032(3) 0.021(3) 0.001(3) 0.011(3) 0.000(3)
F4_6 0.023(2) 0.048(3) 0.040(2) -0.004(2) 0.0174(18) -0.0117(19)
F5_6 0.036(2) 0.030(2) 0.029(2) 0.0002(17) 0.0172(18) 0.0091(18)
F6_6 0.037(2) 0.042(2) 0.023(2) 0.0043(18) 0.0187(18) 0.0035(19)
C4_6 0.045(4) 0.034(4) 0.022(3) 0.009(3) 0.015(3) 0.016(3)
F7_6 0.064(3) 0.025(2) 0.042(3) 0.007(2) 0.018(2) 0.003(2)
F8_6 0.048(3) 0.056(3) 0.025(2) 0.015(2) 0.012(2) 0.026(2)
F9_6 0.053(3) 0.048(3) 0.036(2) 0.010(2) 0.024(2) 0.031(2)
O1_5 0.014(2) 0.024(2) 0.022(2) -0.0017(18) 0.0061(17) -0.0003(17)
C1_5 0.015(3) 0.023(3) 0.021(3) -0.001(2) 0.007(2) -0.001(2)
C2_5 0.026(3) 0.032(3) 0.024(3) 0.002(3) 0.013(2) 0.000(3)
F1_5 0.032(2) 0.047(3) 0.024(2) 0.0030(19) 0.0053(17) 0.001(2)
F2_5 0.039(2) 0.036(2) 0.035(2) 0.0009(19) 0.026(2) 0.0013(19)
F3_5 0.041(2) 0.027(2) 0.041(3) 0.0046(18) 0.021(2) 0.0015(18)
C3_5 0.015(3) 0.040(4) 0.027(3) -0.006(3) 0.008(2) -0.001(3)
F4_5 0.027(2) 0.054(3) 0.026(2) 0.001(2) 0.0045(18) 0.005(2)
F5_5 0.024(2) 0.043(2) 0.035(2) -0.0187(19) 0.0089(18) -0.0077(18)
F6_5 0.0154(19) 0.051(3) 0.044(3) -0.013(2) 0.0123(18) -0.0104(18)
C4_5 0.021(3) 0.024(3) 0.034(3) -0.004(3) 0.013(3) 0.000(2)
F7_5 0.038(2) 0.023(2) 0.048(3) 0.0077(19) 0.025(2) 0.0056(18)
F8_5 0.024(2) 0.032(2) 0.049(3) -0.004(2) 0.0203(19) 0.0071(17)
F9_5 0.030(2) 0.033(2) 0.037(2) -0.0149(19) 0.0152(18) -0.0063(18)
O1_4 0.021(2) 0.014(2) 0.018(2) 0.0023(16) 0.0033(17) -0.0027(16)
C1_4 0.026(3) 0.016(3) 0.016(3) 0.000(2) 0.005(2) 0.002(2)
C2_4 0.045(4) 0.025(3) 0.032(4) 0.006(3) 0.020(3) 0.013(3)
F1_4 0.036(2) 0.045(3) 0.048(3) 0.013(2) 0.025(2) 0.013(2)
F2_4 0.051(3) 0.050(3) 0.056(3) 0.020(2) 0.027(2) 0.034(2)
F3_4 0.086(4) 0.030(2) 0.039(3) -0.006(2) 0.037(3) 0.012(2)
C3_4 0.037(4) 0.013(3) 0.025(3) 0.005(2) 0.005(3) 0.000(2)
F4_4 0.037(2) 0.025(2) 0.046(3) 0.0074(19) 0.020(2) 0.0011(18)
F5_4 0.057(3) 0.022(2) 0.032(2) -0.0001(18) -0.004(2) -0.016(2)
F6_4 0.058(3) 0.0141(19) 0.036(2) 0.0086(17) 0.022(2) 0.0070(18)
C4_4 0.028(3) 0.026(3) 0.018(3) 0.002(2) 0.001(2) 0.003(2)
F7_4 0.044(2) 0.028(2) 0.024(2) -0.0042(17) 0.0095(19) 0.0086(18)
F8_4 0.043(3) 0.037(2) 0.020(2) 0.0079(17) 0.0054(18) 0.009(2)
F9_4 0.025(2) 0.041(3) 0.034(2) 0.000(2) -0.0054(18) -0.0064(18)
O1_3 0.019(2) 0.016(2) 0.020(2) -0.0061(17) 0.0040(17) -0.0046(17)
C1_3 0.018(3) 0.017(3) 0.030(3) -0.010(2) 0.012(2) -0.007(2)
C2_3 0.028(3) 0.018(3) 0.034(3) -0.004(3) 0.009(3) -0.008(2)
F1_3 0.026(2) 0.026(2) 0.046(3) -0.0116(19) 0.0136(19) 0.0026(17)
F2_3 0.052(3) 0.019(2) 0.045(3) -0.0039(19) 0.018(2) -0.0150(19)
F3_3 0.042(2) 0.023(2) 0.030(2) -0.0013(17) 0.0006(19) -0.0062(18)
C3_3 0.030(4) 0.042(4) 0.063(4) -0.030(4) 0.029(3) -0.017(3)
F4_3 0.030(3) 0.059(3) 0.094(4) -0.041(3) 0.029(3) -0.003(2)
F5_3 0.064(3) 0.052(3) 0.058(3) -0.024(2) 0.045(3) -0.033(3)
F6_3 0.039(3) 0.066(4) 0.104(5) -0.053(4) 0.044(3) -0.036(3)
C4_3 0.029(3) 0.022(3) 0.035(3) -0.011(3) 0.002(3) 0.000(3)
F7_3 0.037(3) 0.039(3) 0.061(3) -0.021(2) -0.018(2) 0.011(2)
F8_3 0.031(2) 0.028(2) 0.041(3) -0.0188(19) 0.0007(19) -0.0022(17)
F9_3 0.052(3) 0.045(3) 0.022(2) -0.010(2) 0.009(2) -0.011(2)
O1_2 0.020(2) 0.018(2) 0.019(2) -0.0048(17) 0.0109(17) -0.0030(17)
C1_2 0.018(3) 0.023(3) 0.017(3) -0.004(2) 0.008(2) -0.004(2)
C2_2 0.025(3) 0.029(3) 0.021(3) -0.004(2) 0.008(3) -0.004(2)
F1_2 0.020(2) 0.052(3) 0.036(2) -0.006(2) 0.0029(18) 0.0033(19)
F2_2 0.025(2) 0.036(2) 0.0232(19) -0.0148(17) 0.0111(16) -0.0077(17)
F3_2 0.029(2) 0.026(2) 0.028(2) -0.0028(16) 0.0148(17) -0.0109(16)
C3_2 0.023(3) 0.037(4) 0.031(3) -0.009(3) 0.012(3) -0.004(3)
F4_2 0.0168(19) 0.047(3) 0.045(3) -0.020(2) 0.0134(18) -0.0080(18)
F5_2 0.044(3) 0.027(2) 0.052(3) -0.008(2) 0.020(2) 0.0049(19)
F6_2 0.038(3) 0.066(3) 0.038(2) -0.024(2) 0.026(2) -0.016(2)
C4_2 0.040(4) 0.034(4) 0.030(3) 0.005(3) 0.012(3) -0.008(3)
F7_2 0.055(3) 0.038(3) 0.036(3) 0.005(2) 0.020(2) -0.022(2)
F8_2 0.078(4) 0.057(3) 0.025(2) 0.010(2) 0.008(2) -0.028(3)
F9_2 0.049(3) 0.028(2) 0.044(3) 0.016(2) 0.008(2) 0.003(2)
O1_1 0.0126(19) 0.021(2) 0.022(2) -0.0003(18) 0.0079(17) -0.0013(16)
C1_1 0.011(2) 0.018(3) 0.020(3) 0.003(2) 0.007(2) 0.001(2)
C2_1 0.017(3) 0.026(3) 0.019(3) 0.001(2) 0.008(2) 0.002(2)
F1_1 0.0215(19) 0.038(2) 0.023(2) -0.0048(17) 0.0055(16) -0.0028(17)
F2_1 0.0230(19) 0.041(2) 0.027(2) -0.0016(18) 0.0145(17) 0.0070(17)
F3_1 0.029(2) 0.029(2) 0.027(2) 0.0104(17) 0.0125(17) 0.0054(17)
C3_1 0.015(3) 0.024(3) 0.024(3) 0.000(2) 0.007(2) 0.000(2)
F4_1 0.021(2) 0.042(2) 0.0210(19) -0.0026(17) 0.0032(16) -0.0056(17)
F5_1 0.028(2) 0.0202(19) 0.038(2) -0.0071(17) 0.0129(18) -0.0010(16)
F6_1 0.0176(18) 0.029(2) 0.035(2) -0.0037(17) 0.0142(17) -0.0042(16)
C4_1 0.019(3) 0.020(3) 0.032(3) 0.002(2) 0.010(3) 0.003(2)
F7_1 0.028(2) 0.028(2) 0.033(2) 0.0153(18) 0.0108(18) 0.0068(17)
F8_1 0.0183(18) 0.030(2) 0.042(2) 0.0091(19) 0.0094(17) 0.0065(16)
F9_1 0.028(2) 0.019(2) 0.043(2) -0.0023(17) 0.0127(19) 0.0010(16)
W1 0.01341(12) 0.01497(13) 0.02105(14) 0.00145(9) 0.00563(10) -0.00110(9)
O1 0.033(3) 0.022(3) 0.068(4) 0.009(3) 0.021(3) 0.004(2)
C1 0.025(3) 0.018(3) 0.041(4) 0.002(3) 0.014(3) -0.001(2)
I1 0.0298(2) 0.0248(2) 0.0284(2) -0.00147(18) 0.01486(19) 0.00172(18)
W2 0.01737(13) 0.01996(14) 0.02276(14) 0.00513(10) 0.00956(10) 0.00209(9)
O2 0.029(3) 0.040(3) 0.030(3) 0.012(2) -0.001(2) -0.012(2)
C2 0.020(3) 0.025(3) 0.027(3) 0.010(3) 0.004(2) -0.003(3)
I2 0.0350(3) 0.0232(2) 0.0515(3) 0.0123(2) 0.0287(2) 0.00551(19)
Al05 0.0108(8) 0.0102(8) 0.0141(8) -0.0019(6) 0.0040(7) -0.0005(6)
O5 0.0157(18) 0.027(2) 0.032(2) 0.0064(17) 0.0015(16) -0.0045(15)
C5 0.0157(18) 0.027(2) 0.032(2) 0.0064(17) 0.0015(16) -0.0045(15)
C4 0.017(3) 0.015(3) 0.024(3) 0.003(2) 0.009(2) -0.002(2)
O4 0.019(2) 0.025(3) 0.031(3) 0.006(2) 0.0056(19) -0.0002(19)
C3 0.020(3) 0.021(3) 0.020(3) 0.003(2) 0.005(2) 0.002(2)
O3 0.028(3) 0.024(2) 0.034(3) 0.003(2) 0.014(2) -0.005(2)
Al06 0.0120(8) 0.0151(9) 0.0153(9) 0.0019(7) 0.0060(7) 0.0002(7)
O6 0.033(3) 0.050(4) 0.035(3) -0.012(3) 0.015(2) -0.006(3)
C6 0.023(3) 0.026(4) 0.035(3) -0.004(3) 0.009(3) -0.002(3)
C12 0.027(3) 0.027(3) 0.036(4) 0.009(3) 0.019(3) 0.003(3)
O12 0.053(4) 0.027(3) 0.058(4) 0.004(3) 0.033(3) 0.004(3)
C11 0.018(3) 0.023(3) 0.023(3) 0.004(2) 0.009(2) 0.001(2)
O11 0.026(3) 0.040(3) 0.024(2) 0.005(2) 0.012(2) 0.002(2)
C10 0.020(3) 0.021(3) 0.025(3) -0.004(2) 0.009(2) -0.003(2)
O10 0.022(2) 0.036(3) 0.032(3) -0.002(2) 0.009(2) -0.002(2)
C9 0.021(3) 0.019(3) 0.032(4) -0.002(3) 0.009(3) 0.000(2)
O9 0.029(3) 0.033(3) 0.036(3) -0.001(2) 0.012(2) 0.002(2)
C8 0.020(3) 0.024(3) 0.019(3) 0.002(2) 0.009(2) 0.004(2)
O8 0.024(2) 0.033(3) 0.029(3) -0.002(2) 0.010(2) -0.005(2)
C7 0.028(3) 0.036(4) 0.034(3) 0.013(3) 0.017(3) 0.007(3)
O7 0.033(3) 0.077(5) 0.030(3) 0.020(3) 0.013(2) 0.016(3)

loop_
_atom_type_symbol
_atom_type_description
_atom_type_scat_dispersion_real
_atom_type_scat_dispersion_imag
_atom_type_scat_source
C C 0.0033 0.0016 'International Tables Vol C Tables 4.2.6.8 and 6.1.1.4'
O O 0.0106 0.0060 'International Tables Vol C Tables 4.2.6.8 and 6.1.1.4'
F F 0.0171 0.0103 'International Tables Vol C Tables 4.2.6.8 and 6.1.1.4'
Al Al 0.0645 0.0514 'International Tables Vol C Tables 4.2.6.8 and 6.1.1.4'
I I -0.4742 1.8119 'International Tables Vol C Tables 4.2.6.8 and 6.1.1.4'
W W -0.8490 6.8722 'International Tables Vol C Tables 4.2.6.8 and 6.1.1.4'

loop_
_geom_angle_atom_site_label_1
_geom_angle_atom_site_label_2
_geom_angle_atom_site_label_3
_geom_angle
_geom_angle_site_symmetry_1
_geom_angle_site_symmetry_3
_geom_angle_publ_flag
C1_8 O1_8 Al06 146.9(4) . . ?
O1_8 C1_8 C3_8 110.2(5) . . ?
O1_8 C1_8 C4_8 108.6(5) . . ?
C3_8 C1_8 C4_8 109.7(5) . . ?
O1_8 C1_8 C2_8 111.6(5) . . ?
C3_8 C1_8 C2_8 108.0(5) . . ?
C4_8 C1_8 C2_8 108.8(5) . . ?
F3_8 C2_8 F1_8 106.7(6) . . ?
F3_8 C2_8 F2_8 107.6(5) . . ?
F1_8 C2_8 F2_8 107.3(5) . . ?
F3_8 C2_8 C1_8 112.3(5) . . ?
F1_8 C2_8 C1_8 109.9(5) . . ?
F2_8 C2_8 C1_8 112.7(5) . . ?
F4_8 C3_8 F5_8 106.8(6) . . ?
F4_8 C3_8 F6_8 108.2(5) . . ?
F5_8 C3_8 F6_8 107.4(6) . . ?
F4_8 C3_8 C1_8 110.9(6) . . ?
F5_8 C3_8 C1_8 110.7(5) . . ?
F6_8 C3_8 C1_8 112.7(5) . . ?
F7_8 C4_8 F9_8 108.3(6) . . ?
F7_8 C4_8 F8_8 107.3(6) . . ?
F9_8 C4_8 F8_8 107.9(5) . . ?
F7_8 C4_8 C1_8 110.4(5) . . ?
F9_8 C4_8 C1_8 110.5(5) . . ?
F8_8 C4_8 C1_8 112.2(6) . . ?
C1_7 O1_7 Al06 147.2(4) . . ?
O1_7 C1_7 C2_7 107.9(5) . . ?
O1_7 C1_7 C4_7 111.4(5) . . ?
C2_7 C1_7 C4_7 109.2(6) . . ?
O1_7 C1_7 C3_7 111.1(5) . . ?
C2_7 C1_7 C3_7 108.9(5) . . ?
C4_7 C1_7 C3_7 108.3(5) . . ?
F1_7 C2_7 F3_7 107.2(6) . . ?
F1_7 C2_7 F2_7 107.3(6) . . ?
F3_7 C2_7 F2_7 107.3(6) . . ?
F1_7 C2_7 C1_7 111.4(6) . . ?
F3_7 C2_7 C1_7 110.2(6) . . ?
F2_7 C2_7 C1_7 113.2(6) . . ?
F6_7 C3_7 F5_7 108.3(6) . . ?
F6_7 C3_7 F4_7 108.8(6) . . ?
F5_7 C3_7 F4_7 106.4(6) . . ?
F6_7 C3_7 C1_7 113.4(6) . . ?
F5_7 C3_7 C1_7 110.1(6) . . ?
F4_7 C3_7 C1_7 109.6(5) . . ?
F9_7 C4_7 F7_7 108.1(6) . . ?
F9_7 C4_7 F8_7 106.8(6) . . ?
F7_7 C4_7 F8_7 108.2(6) . . ?
F9_7 C4_7 C1_7 110.3(6) . . ?
F7_7 C4_7 C1_7 111.3(6) . . ?
F8_7 C4_7 C1_7 112.0(6) . . ?
C1_6 O1_6 Al06 146.6(4) . . ?
O1_6 C1_6 C4_6 111.2(6) . . ?
O1_6 C1_6 C2_6 110.0(5) . . ?
C4_6 C1_6 C2_6 110.1(6) . . ?
O1_6 C1_6 C3_6 107.3(5) . . ?
C4_6 C1_6 C3_6 109.5(6) . . ?
C2_6 C1_6 C3_6 108.8(6) . . ?
F3_6 C2_6 F1_6 107.5(6) . . ?
F3_6 C2_6 F2_6 108.2(6) . . ?
F1_6 C2_6 F2_6 107.1(5) . . ?
F3_6 C2_6 C1_6 111.2(5) . . ?
F1_6 C2_6 C1_6 110.0(6) . . ?
F2_6 C2_6 C1_6 112.6(6) . . ?
F4_6 C3_6 F6_6 108.1(6) . . ?
F4_6 C3_6 F5_6 106.6(6) . . ?
F6_6 C3_6 F5_6 108.0(6) . . ?
F4_6 C3_6 C1_6 110.4(6) . . ?
F6_6 C3_6 C1_6 112.8(6) . . ?
F5_6 C3_6 C1_6 110.7(6) . . ?
F8_6 C4_6 F9_6 108.5(6) . . ?
F8_6 C4_6 F7_6 107.2(6) . . ?
F9_6 C4_6 F7_6 107.4(7) . . ?
F8_6 C4_6 C1_6 112.7(6) . . ?
F9_6 C4_6 C1_6 110.2(6) . . ?
F7_6 C4_6 C1_6 110.7(6) . . ?
C1_5 O1_5 Al06 149.5(4) . . ?
O1_5 C1_5 C4_5 112.5(5) . . ?
O1_5 C1_5 C3_5 108.3(5) . . ?
C4_5 C1_5 C3_5 109.1(5) . . ?
O1_5 C1_5 C2_5 110.1(5) . . ?
C4_5 C1_5 C2_5 108.8(6) . . ?
C3_5 C1_5 C2_5 108.0(5) . . ?
F3_5 C2_5 F1_5 107.9(6) . . ?
F3_5 C2_5 F2_5 107.7(6) . . ?
F1_5 C2_5 F2_5 107.4(6) . . ?
F3_5 C2_5 C1_5 111.5(6) . . ?
F1_5 C2_5 C1_5 109.5(5) . . ?
F2_5 C2_5 C1_5 112.7(6) . . ?
F5_5 C3_5 F6_5 108.0(6) . . ?
F5_5 C3_5 F4_5 107.3(6) . . ?
F6_5 C3_5 F4_5 107.5(6) . . ?
F5_5 C3_5 C1_5 110.7(5) . . ?
F6_5 C3_5 C1_5 113.2(6) . . ?
F4_5 C3_5 C1_5 109.9(6) . . ?
F7_5 C4_5 F9_5 107.0(6) . . ?
F7_5 C4_5 F8_5 107.6(6) . . ?
F9_5 C4_5 F8_5 107.0(6) . . ?
F7_5 C4_5 C1_5 110.3(6) . . ?
F9_5 C4_5 C1_5 111.2(6) . . ?
F8_5 C4_5 C1_5 113.3(6) . . ?
C1_4 O1_4 Al05 148.4(4) . . ?
O1_4 C1_4 C2_4 111.2(6) . . ?
O1_4 C1_4 C3_4 107.0(5) . . ?
C2_4 C1_4 C3_4 110.3(6) . . ?
O1_4 C1_4 C4_4 111.2(5) . . ?
C2_4 C1_4 C4_4 108.9(6) . . ?
C3_4 C1_4 C4_4 108.3(5) . . ?
F2_4 C2_4 F1_4 108.9(7) . . ?
F2_4 C2_4 F3_4 107.4(6) . . ?
F1_4 C2_4 F3_4 106.2(6) . . ?
F2_4 C2_4 C1_4 113.7(6) . . ?
F1_4 C2_4 C1_4 110.9(6) . . ?
F3_4 C2_4 C1_4 109.5(6) . . ?
F4_4 C3_4 F6_4 108.2(6) . . ?
F4_4 C3_4 F5_4 107.5(6) . . ?
F6_4 C3_4 F5_4 106.5(6) . . ?
F4_4 C3_4 C1_4 112.2(6) . . ?
F6_4 C3_4 C1_4 112.3(6) . . ?
F5_4 C3_4 C1_4 110.0(6) . . ?
F7_4 C4_4 F9_4 107.8(6) . . ?
F7_4 C4_4 F8_4 108.4(6) . . ?
F9_4 C4_4 F8_4 108.1(5) . . ?
F7_4 C4_4 C1_4 111.0(5) . . ?
F9_4 C4_4 C1_4 110.2(6) . . ?
F8_4 C4_4 C1_4 111.1(6) . . ?
C1_3 O1_3 Al05 145.4(4) . . ?
O1_3 C1_3 C4_3 107.0(6) . . ?
O1_3 C1_3 C3_3 111.0(5) . . ?
C4_3 C1_3 C3_3 110.6(6) . . ?
O1_3 C1_3 C2_3 109.9(5) . . ?
C4_3 C1_3 C2_3 109.6(5) . . ?
C3_3 C1_3 C2_3 108.8(6) . . ?
F3_3 C2_3 F1_3 107.2(6) . . ?
F3_3 C2_3 F2_3 108.0(6) . . ?
F1_3 C2_3 F2_3 107.1(6) . . ?
F3_3 C2_3 C1_3 111.3(6) . . ?
F1_3 C2_3 C1_3 110.8(6) . . ?
F2_3 C2_3 C1_3 112.3(6) . . ?
F4_3 C3_3 F6_3 107.9(7) . . ?
F4_3 C3_3 F5_3 107.6(7) . . ?
F6_3 C3_3 F5_3 107.7(8) . . ?
F4_3 C3_3 C1_3 111.0(7) . . ?
F6_3 C3_3 C1_3 111.8(6) . . ?
F5_3 C3_3 C1_3 110.7(7) . . ?
F9_3 C4_3 F7_3 109.0(7) . . ?
F9_3 C4_3 F8_3 108.0(6) . . ?
F7_3 C4_3 F8_3 106.8(6) . . ?
F9_3 C4_3 C1_3 111.5(6) . . ?
F7_3 C4_3 C1_3 110.2(6) . . ?
F8_3 C4_3 C1_3 111.2(6) . . ?
C1_2 O1_2 Al05 147.4(4) . . ?
O1_2 C1_2 C4_2 109.3(6) . . ?
O1_2 C1_2 C2_2 112.4(5) . . ?
C4_2 C1_2 C2_2 110.5(6) . . ?
O1_2 C1_2 C3_2 106.8(5) . . ?
C4_2 C1_2 C3_2 110.1(6) . . ?
C2_2 C1_2 C3_2 107.7(5) . . ?
F3_2 C2_2 F2_2 108.5(6) . . ?
F3_2 C2_2 F1_2 106.1(6) . . ?
F2_2 C2_2 F1_2 106.6(5) . . ?
F3_2 C2_2 C1_2 112.1(6) . . ?
F2_2 C2_2 C1_2 113.6(6) . . ?
F1_2 C2_2 C1_2 109.5(6) . . ?
F5_2 C3_2 F4_2 109.0(6) . . ?
F5_2 C3_2 F6_2 108.6(6) . . ?
F4_2 C3_2 F6_2 105.1(6) . . ?
F5_2 C3_2 C1_2 112.0(6) . . ?
F4_2 C3_2 C1_2 110.1(6) . . ?
F6_2 C3_2 C1_2 111.8(6) . . ?
F9_2 C4_2 F8_2 107.8(7) . . ?
F9_2 C4_2 F7_2 109.1(6) . . ?
F8_2 C4_2 F7_2 107.6(6) . . ?
F9_2 C4_2 C1_2 110.5(6) . . ?
F8_2 C4_2 C1_2 112.1(6) . . ?
F7_2 C4_2 C1_2 109.5(6) . . ?
C1_1 O1_1 Al05 146.2(4) . . ?
O1_1 C1_1 C2_1 111.9(5) . . ?
O1_1 C1_1 C3_1 109.4(5) . . ?
C2_1 C1_1 C3_1 109.8(5) . . ?
O1_1 C1_1 C4_1 107.8(5) . . ?
C2_1 C1_1 C4_1 108.8(5) . . ?
C3_1 C1_1 C4_1 109.1(5) . . ?
F1_1 C2_1 F3_1 107.9(5) . . ?
F1_1 C2_1 F2_1 107.8(5) . . ?
F3_1 C2_1 F2_1 107.3(5) . . ?
F1_1 C2_1 C1_1 110.9(5) . . ?
F3_1 C2_1 C1_1 111.5(5) . . ?
F2_1 C2_1 C1_1 111.3(5) . . ?
F5_1 C3_1 F4_1 108.2(5) . . ?
F5_1 C3_1 F6_1 107.4(5) . . ?
F4_1 C3_1 F6_1 107.8(5) . . ?
F5_1 C3_1 C1_1 110.1(5) . . ?
F4_1 C3_1 C1_1 111.1(5) . . ?
F6_1 C3_1 C1_1 112.1(5) . . ?
F7_1 C4_1 F9_1 107.6(6) . . ?
F7_1 C4_1 F8_1 107.8(6) . . ?
F9_1 C4_1 F8_1 108.2(5) . . ?
F7_1 C4_1 C1_1 110.4(5) . . ?
F9_1 C4_1 C1_1 110.7(5) . . ?
F8_1 C4_1 C1_1 111.9(5) . . ?
C6 W1 C1 70.9(3) . . ?
C6 W1 C2 120.2(3) . . ?
C1 W1 C2 75.8(3) . . ?
C6 W1 C3 77.6(3) . . ?
C1 W1 C3 118.0(3) . . ?
C2 W1 C3 76.3(3) . . ?
C6 W1 C4 75.7(3) . . ?
C1 W1 C4 122.0(3) . . ?
C2 W1 C4 160.7(3) . . ?
C3 W1 C4 98.5(2) . . ?
C6 W1 C5 119.1(3) . . ?
C1 W1 C5 76.8(3) . . ?
C2 W1 C5 99.0(3) . . ?
C3 W1 C5 161.8(3) . . ?
C4 W1 C5 80.1(2) . . ?
C6 W1 I1 145.3(2) . . ?
C1 W1 I1 143.8(2) . . ?
C2 W1 I1 80.3(2) . . ?
C3 W1 I1 81.40(18) . . ?
C4 W1 I1 80.53(18) . . ?
C5 W1 I1 80.4(2) . . ?
O1 C1 W1 176.5(7) . . ?
C8 W2 C11 72.0(3) . . ?
C8 W2 C12 121.4(3) . . ?
C11 W2 C12 75.6(3) . . ?
C8 W2 C7 77.8(3) . . ?
C11 W2 C7 119.8(3) . . ?
C12 W2 C7 78.0(3) . . ?
C8 W2 C10 118.0(3) . . ?
C11 W2 C10 75.7(3) . . ?
C12 W2 C10 98.8(3) . . ?
C7 W2 C10 161.9(3) . . ?
C8 W2 C9 74.6(3) . . ?
C11 W2 C9 121.0(3) . . ?
C12 W2 C9 161.4(3) . . ?
C7 W2 C9 98.1(3) . . ?
C10 W2 C9 79.2(3) . . ?
C8 W2 I2 144.26(18) . . ?
C11 W2 I2 143.61(19) . . ?
C12 W2 I2 81.95(19) . . ?
C7 W2 I2 82.0(2) . . ?
C10 W2 I2 79.94(18) . . ?
C9 W2 I2 79.52(19) . . ?
O2 C2 W1 175.8(6) . . ?
O1_4 Al05 O1_3 107.1(2) . . ?
O1_4 Al05 O1_1 107.1(2) . . ?
O1_3 Al05 O1_1 113.7(2) . . ?
O1_4 Al05 O1_2 113.6(2) . . ?
O1_3 Al05 O1_2 107.2(2) . . ?
O1_1 Al05 O1_2 108.2(2) . . ?
O5 C5 W1 173.0(6) . . ?
O4 C4 W1 178.3(6) . . ?
O3 C3 W1 176.1(6) . . ?
O1_7 Al06 O1_5 108.8(2) . . ?
O1_7 Al06 O1_6 112.3(2) . . ?
O1_5 Al06 O1_6 109.0(2) . . ?
O1_7 Al06 O1_8 108.6(2) . . ?
O1_5 Al06 O1_8 111.6(2) . . ?
O1_6 Al06 O1_8 106.6(2) . . ?
O6 C6 W1 177.8(7) . . ?
O12 C12 W2 178.1(6) . . ?
O11 C11 W2 176.9(6) . . ?
O10 C10 W2 178.3(6) . . ?
O9 C9 W2 176.8(6) . . ?
O8 C8 W2 177.1(6) . . ?
O7 C7 W2 177.8(7) . . ?

loop_
_geom_bond_atom_site_label_1
_geom_bond_atom_site_label_2
_geom_bond_distance
_geom_bond_site_symmetry_2
_geom_bond_publ_flag
O1_8 C1_8 1.346(7) . ?
O1_8 Al06 1.730(5) . ?
C1_8 C3_8 1.558(9) . ?
C1_8 C4_8 1.561(9) . ?
C1_8 C2_8 1.563(9) . ?
C2_8 F3_8 1.325(8) . ?
C2_8 F1_8 1.337(8) . ?
C2_8 F2_8 1.340(8) . ?
C3_8 F4_8 1.316(8) . ?
C3_8 F5_8 1.336(8) . ?
C3_8 F6_8 1.338(8) . ?
C4_8 F7_8 1.315(8) . ?
C4_8 F9_8 1.322(8) . ?
C4_8 F8_8 1.342(8) . ?
O1_7 C1_7 1.347(8) . ?
O1_7 Al06 1.727(5) . ?
C1_7 C2_7 1.552(9) . ?
C1_7 C4_7 1.561(10) . ?
C1_7 C3_7 1.568(9) . ?
C2_7 F1_7 1.334(8) . ?
C2_7 F3_7 1.339(9) . ?
C2_7 F2_7 1.342(8) . ?
C3_7 F6_7 1.317(8) . ?
C3_7 F5_7 1.332(8) . ?
C3_7 F4_7 1.341(8) . ?
C4_7 F9_7 1.326(8) . ?
C4_7 F7_7 1.329(9) . ?
C4_7 F8_7 1.335(8) . ?
O1_6 C1_6 1.351(8) . ?
O1_6 Al06 1.729(5) . ?
C1_6 C4_6 1.550(10) . ?
C1_6 C2_6 1.555(10) . ?
C1_6 C3_6 1.562(9) . ?
C2_6 F3_6 1.326(9) . ?
C2_6 F1_6 1.336(8) . ?
C2_6 F2_6 1.337(8) . ?
C3_6 F4_6 1.330(8) . ?
C3_6 F6_6 1.331(8) . ?
C3_6 F5_6 1.331(8) . ?
C4_6 F8_6 1.331(9) . ?
C4_6 F9_6 1.331(9) . ?
C4_6 F7_6 1.340(10) . ?
O1_5 C1_5 1.334(8) . ?
O1_5 Al06 1.728(5) . ?
C1_5 C4_5 1.551(9) . ?
C1_5 C3_5 1.560(9) . ?
C1_5 C2_5 1.569(9) . ?
C2_5 F3_5 1.318(9) . ?
C2_5 F1_5 1.334(8) . ?
C2_5 F2_5 1.337(8) . ?
C3_5 F5_5 1.316(9) . ?
C3_5 F6_5 1.334(8) . ?
C3_5 F4_5 1.343(9) . ?
C4_5 F7_5 1.327(9) . ?
C4_5 F9_5 1.335(8) . ?
C4_5 F8_5 1.339(8) . ?
O1_4 C1_4 1.354(8) . ?
O1_4 Al05 1.716(5) . ?
C1_4 C2_4 1.537(10) . ?
C1_4 C3_4 1.554(10) . ?
C1_4 C4_4 1.566(9) . ?
C2_4 F2_4 1.323(9) . ?
C2_4 F1_4 1.328(9) . ?
C2_4 F3_4 1.360(9) . ?
C3_4 F4_4 1.314(9) . ?
C3_4 F6_4 1.340(8) . ?
C3_4 F5_4 1.343(8) . ?
C4_4 F7_4 1.313(8) . ?
C4_4 F9_4 1.330(9) . ?
C4_4 F8_4 1.334(8) . ?
O1_3 C1_3 1.367(7) . ?
O1_3 Al05 1.720(4) . ?
C1_3 C4_3 1.550(10) . ?
C1_3 C3_3 1.550(10) . ?
C1_3 C2_3 1.557(10) . ?
C2_3 F3_3 1.321(8) . ?
C2_3 F1_3 1.328(9) . ?
C2_3 F2_3 1.338(8) . ?
C3_3 F4_3 1.306(11) . ?
C3_3 F6_3 1.330(9) . ?
C3_3 F5_3 1.349(11) . ?
C4_3 F9_3 1.314(10) . ?
C4_3 F7_3 1.326(9) . ?
C4_3 F8_3 1.350(8) . ?
O1_2 C1_2 1.354(8) . ?
O1_2 Al05 1.725(5) . ?
C1_2 C4_2 1.537(10) . ?
C1_2 C2_2 1.539(9) . ?
C1_2 C3_2 1.568(10) . ?
C2_2 F3_2 1.317(8) . ?
C2_2 F2_2 1.329(8) . ?
C2_2 F1_2 1.349(8) . ?
C3_2 F5_2 1.323(9) . ?
C3_2 F4_2 1.334(8) . ?
C3_2 F6_2 1.356(9) . ?
C4_2 F9_2 1.344(10) . ?
C4_2 F8_2 1.346(9) . ?
C4_2 F7_2 1.371(9) . ?
O1_1 C1_1 1.354(7) . ?
O1_1 Al05 1.722(4) . ?
C1_1 C2_1 1.557(9) . ?
C1_1 C3_1 1.560(9) . ?
C1_1 C4_1 1.564(9) . ?
C2_1 F1_1 1.324(8) . ?
C2_1 F3_1 1.327(8) . ?
C2_1 F2_1 1.350(7) . ?
C3_1 F5_1 1.326(8) . ?
C3_1 F4_1 1.327(8) . ?
C3_1 F6_1 1.341(7) . ?
C4_1 F7_1 1.318(8) . ?
C4_1 F9_1 1.330(8) . ?
C4_1 F8_1 1.335(8) . ?
W1 C6 2.046(8) . ?
W1 C1 2.055(7) . ?
W1 C2 2.105(7) . ?
W1 C3 2.107(7) . ?
W1 C4 2.117(6) . ?
W1 C5 2.201(7) . ?
W1 I1 2.7711(5) . ?
O1 C1 1.133(9) . ?
W2 C8 2.063(7) . ?
W2 C11 2.065(7) . ?
W2 C12 2.100(8) . ?
W2 C7 2.102(8) . ?
W2 C10 2.105(7) . ?
W2 C9 2.121(7) . ?
W2 I2 2.7672(5) . ?
O2 C2 1.121(9) . ?
O5 C5 1.044(8) . ?
C4 O4 1.120(8) . ?
C3 O3 1.127(8) . ?
O6 C6 1.145(9) . ?
C12 O12 1.134(9) . ?
C11 O11 1.121(8) . ?
C10 O10 1.124(8) . ?
C9 O9 1.114(9) . ?
C8 O8 1.118(8) . ?
C7 O7 1.137(9) . ?

loop_
_geom_torsion_atom_site_label_1
_geom_torsion_atom_site_label_2
_geom_torsion_atom_site_label_3
_geom_torsion_atom_site_label_4
_geom_torsion
_geom_torsion_site_symmetry_1
_geom_torsion_site_symmetry_2
_geom_torsion_site_symmetry_3
_geom_torsion_site_symmetry_4
_geom_torsion_publ_flag
Al06 O1_8 C1_8 C3_8 62.9(9) . . . . ?
Al06 O1_8 C1_8 C4_8 -176.9(6) . . . . ?
Al06 O1_8 C1_8 C2_8 -57.1(9) . . . . ?
O1_8 C1_8 C2_8 F3_8 81.5(7) . . . . ?
C3_8 C1_8 C2_8 F3_8 -39.8(7) . . . . ?
C4_8 C1_8 C2_8 F3_8 -158.8(5) . . . . ?
O1_8 C1_8 C2_8 F1_8 -37.1(7) . . . . ?
C3_8 C1_8 C2_8 F1_8 -158.4(5) . . . . ?
C4_8 C1_8 C2_8 F1_8 82.7(6) . . . . ?
O1_8 C1_8 C2_8 F2_8 -156.8(5) . . . . ?
C3_8 C1_8 C2_8 F2_8 81.9(7) . . . . ?
C4_8 C1_8 C2_8 F2_8 -37.0(7) . . . . ?
O1_8 C1_8 C3_8 F4_8 72.4(7) . . . . ?
C4_8 C1_8 C3_8 F4_8 -47.1(7) . . . . ?
C2_8 C1_8 C3_8 F4_8 -165.5(5) . . . . ?
O1_8 C1_8 C3_8 F5_8 -46.0(8) . . . . ?
C4_8 C1_8 C3_8 F5_8 -165.5(5) . . . . ?
C2_8 C1_8 C3_8 F5_8 76.2(7) . . . . ?
O1_8 C1_8 C3_8 F6_8 -166.2(5) . . . . ?
C4_8 C1_8 C3_8 F6_8 74.3(7) . . . . ?
C2_8 C1_8 C3_8 F6_8 -44.0(7) . . . . ?
O1_8 C1_8 C4_8 F7_8 -44.0(7) . . . . ?
C3_8 C1_8 C4_8 F7_8 76.5(7) . . . . ?
C2_8 C1_8 C4_8 F7_8 -165.6(5) . . . . ?
O1_8 C1_8 C4_8 F9_8 75.7(7) . . . . ?
C3_8 C1_8 C4_8 F9_8 -163.8(5) . . . . ?
C2_8 C1_8 C4_8 F9_8 -45.9(7) . . . . ?
O1_8 C1_8 C4_8 F8_8 -163.7(5) . . . . ?
C3_8 C1_8 C4_8 F8_8 -43.2(7) . . . . ?
C2_8 C1_8 C4_8 F8_8 74.7(7) . . . . ?
Al06 O1_7 C1_7 C2_7 175.9(6) . . . . ?
Al06 O1_7 C1_7 C4_7 56.0(10) . . . . ?
Al06 O1_7 C1_7 C3_7 -64.8(10) . . . . ?
O1_7 C1_7 C2_7 F1_7 -76.1(7) . . . . ?
C4_7 C1_7 C2_7 F1_7 45.1(7) . . . . ?
C3_7 C1_7 C2_7 F1_7 163.2(6) . . . . ?
O1_7 C1_7 C2_7 F3_7 42.8(7) . . . . ?
C4_7 C1_7 C2_7 F3_7 164.0(5) . . . . ?
C3_7 C1_7 C2_7 F3_7 -77.9(7) . . . . ?
O1_7 C1_7 C2_7 F2_7 162.9(6) . . . . ?
C4_7 C1_7 C2_7 F2_7 -75.9(7) . . . . ?
C3_7 C1_7 C2_7 F2_7 42.2(8) . . . . ?
O1_7 C1_7 C3_7 F6_7 166.0(6) . . . . ?
C2_7 C1_7 C3_7 F6_7 -75.3(7) . . . . ?
C4_7 C1_7 C3_7 F6_7 43.3(8) . . . . ?
O1_7 C1_7 C3_7 F5_7 -72.5(7) . . . . ?
C2_7 C1_7 C3_7 F5_7 46.2(7) . . . . ?
C4_7 C1_7 C3_7 F5_7 164.8(5) . . . . ?
O1_7 C1_7 C3_7 F4_7 44.2(7) . . . . ?
C2_7 C1_7 C3_7 F4_7 162.9(6) . . . . ?
C4_7 C1_7 C3_7 F4_7 -78.4(7) . . . . ?
O1_7 C1_7 C4_7 F9_7 38.1(8) . . . . ?
C2_7 C1_7 C4_7 F9_7 -81.0(7) . . . . ?
C3_7 C1_7 C4_7 F9_7 160.6(5) . . . . ?
O1_7 C1_7 C4_7 F7_7 -81.9(7) . . . . ?
C2_7 C1_7 C4_7 F7_7 159.0(5) . . . . ?
C3_7 C1_7 C4_7 F7_7 40.6(7) . . . . ?
O1_7 C1_7 C4_7 F8_7 156.9(6) . . . . ?
C2_7 C1_7 C4_7 F8_7 37.8(8) . . . . ?
C3_7 C1_7 C4_7 F8_7 -80.7(7) . . . . ?
Al06 O1_6 C1_6 C4_6 -40.0(11) . . . . ?
Al06 O1_6 C1_6 C2_6 82.1(9) . . . . ?
Al06 O1_6 C1_6 C3_6 -159.7(6) . . . . ?
O1_6 C1_6 C2_6 F3_6 41.9(8) . . . . ?
C4_6 C1_6 C2_6 F3_6 164.8(6) . . . . ?
C3_6 C1_6 C2_6 F3_6 -75.3(7) . . . . ?
O1_6 C1_6 C2_6 F1_6 -77.1(7) . . . . ?
C4_6 C1_6 C2_6 F1_6 45.8(7) . . . . ?
C3_6 C1_6 C2_6 F1_6 165.7(6) . . . . ?
O1_6 C1_6 C2_6 F2_6 163.5(6) . . . . ?
C4_6 C1_6 C2_6 F2_6 -73.6(7) . . . . ?
C3_6 C1_6 C2_6 F2_6 46.3(8) . . . . ?
O1_6 C1_6 C3_6 F4_6 45.0(7) . . . . ?
C4_6 C1_6 C3_6 F4_6 -75.8(7) . . . . ?
C2_6 C1_6 C3_6 F4_6 163.9(6) . . . . ?
O1_6 C1_6 C3_6 F6_6 166.1(6) . . . . ?
C4_6 C1_6 C3_6 F6_6 45.3(8) . . . . ?
C2_6 C1_6 C3_6 F6_6 -75.0(7) . . . . ?
O1_6 C1_6 C3_6 F5_6 -72.8(7) . . . . ?
C4_6 C1_6 C3_6 F5_6 166.4(6) . . . . ?
C2_6 C1_6 C3_6 F5_6 46.1(7) . . . . ?
O1_6 C1_6 C4_6 F8_6 167.3(6) . . . . ?
C2_6 C1_6 C4_6 F8_6 45.1(8) . . . . ?
C3_6 C1_6 C4_6 F8_6 -74.4(8) . . . . ?
O1_6 C1_6 C4_6 F9_6 45.9(8) . . . . ?
C2_6 C1_6 C4_6 F9_6 -76.3(7) . . . . ?
C3_6 C1_6 C4_6 F9_6 164.2(6) . . . . ?
O1_6 C1_6 C4_6 F7_6 -72.8(7) . . . . ?
C2_6 C1_6 C4_6 F7_6 165.1(6) . . . . ?
C3_6 C1_6 C4_6 F7_6 45.6(7) . . . . ?
Al06 O1_5 C1_5 C4_5 -45.8(11) . . . . ?
Al06 O1_5 C1_5 C3_5 -166.4(7) . . . . ?
Al06 O1_5 C1_5 C2_5 75.7(10) . . . . ?
O1_5 C1_5 C2_5 F3_5 73.1(7) . . . . ?
C4_5 C1_5 C2_5 F3_5 -163.2(5) . . . . ?
C3_5 C1_5 C2_5 F3_5 -44.9(7) . . . . ?
O1_5 C1_5 C2_5 F1_5 -46.2(7) . . . . ?
C4_5 C1_5 C2_5 F1_5 77.5(7) . . . . ?
C3_5 C1_5 C2_5 F1_5 -164.2(6) . . . . ?
O1_5 C1_5 C2_5 F2_5 -165.6(5) . . . . ?
C4_5 C1_5 C2_5 F2_5 -41.9(7) . . . . ?
C3_5 C1_5 C2_5 F2_5 76.3(7) . . . . ?
O1_5 C1_5 C3_5 F5_5 -43.7(8) . . . . ?
C4_5 C1_5 C3_5 F5_5 -166.5(6) . . . . ?
C2_5 C1_5 C3_5 F5_5 75.5(7) . . . . ?
O1_5 C1_5 C3_5 F6_5 -165.1(6) . . . . ?
C4_5 C1_5 C3_5 F6_5 72.2(8) . . . . ?
C2_5 C1_5 C3_5 F6_5 -45.9(8) . . . . ?
O1_5 C1_5 C3_5 F4_5 74.7(7) . . . . ?
C4_5 C1_5 C3_5 F4_5 -48.0(7) . . . . ?
C2_5 C1_5 C3_5 F4_5 -166.1(5) . . . . ?
O1_5 C1_5 C4_5 F7_5 -40.4(8) . . . . ?
C3_5 C1_5 C4_5 F7_5 79.8(7) . . . . ?
C2_5 C1_5 C4_5 F7_5 -162.7(5) . . . . ?
O1_5 C1_5 C4_5 F9_5 78.3(7) . . . . ?
C3_5 C1_5 C4_5 F9_5 -161.6(5) . . . . ?
C2_5 C1_5 C4_5 F9_5 -44.0(7) . . . . ?
O1_5 C1_5 C4_5 F8_5 -161.2(6) . . . . ?
C3_5 C1_5 C4_5 F8_5 -41.0(8) . . . . ?
C2_5 C1_5 C4_5 F8_5 76.6(7) . . . . ?
Al05 O1_4 C1_4 C2_4 62.6(10) . . . . ?
Al05 O1_4 C1_4 C3_4 -176.9(6) . . . . ?
Al05 O1_4 C1_4 C4_4 -58.8(10) . . . . ?
O1_4 C1_4 C2_4 F2_4 -167.1(6) . . . . ?
C3_4 C1_4 C2_4 F2_4 74.3(8) . . . . ?
C4_4 C1_4 C2_4 F2_4 -44.3(8) . . . . ?
O1_4 C1_4 C2_4 F1_4 -44.0(8) . . . . ?
C3_4 C1_4 C2_4 F1_4 -162.6(6) . . . . ?
C4_4 C1_4 C2_4 F1_4 78.7(7) . . . . ?
O1_4 C1_4 C2_4 F3_4 72.8(7) . . . . ?
C3_4 C1_4 C2_4 F3_4 -45.7(7) . . . . ?
C4_4 C1_4 C2_4 F3_4 -164.4(6) . . . . ?
O1_4 C1_4 C3_4 F4_4 77.5(7) . . . . ?
C2_4 C1_4 C3_4 F4_4 -161.4(6) . . . . ?
C4_4 C1_4 C3_4 F4_4 -42.4(7) . . . . ?
O1_4 C1_4 C3_4 F6_4 -160.4(5) . . . . ?
C2_4 C1_4 C3_4 F6_4 -39.4(8) . . . . ?
C4_4 C1_4 C3_4 F6_4 79.7(7) . . . . ?
O1_4 C1_4 C3_4 F5_4 -42.0(7) . . . . ?
C2_4 C1_4 C3_4 F5_4 79.0(7) . . . . ?
C4_4 C1_4 C3_4 F5_4 -161.9(6) . . . . ?
O1_4 C1_4 C4_4 F7_4 -40.5(8) . . . . ?
C2_4 C1_4 C4_4 F7_4 -163.3(6) . . . . ?
C3_4 C1_4 C4_4 F7_4 76.8(7) . . . . ?
O1_4 C1_4 C4_4 F9_4 78.9(7) . . . . ?
C2_4 C1_4 C4_4 F9_4 -43.9(7) . . . . ?
C3_4 C1_4 C4_4 F9_4 -163.8(5) . . . . ?
O1_4 C1_4 C4_4 F8_4 -161.3(6) . . . . ?
C2_4 C1_4 C4_4 F8_4 75.9(7) . . . . ?
C3_4 C1_4 C4_4 F8_4 -44.0(7) . . . . ?
Al05 O1_3 C1_3 C4_3 -177.8(6) . . . . ?
Al05 O1_3 C1_3 C3_3 61.5(10) . . . . ?
Al05 O1_3 C1_3 C2_3 -58.9(9) . . . . ?
O1_3 C1_3 C2_3 F3_3 47.0(8) . . . . ?
C4_3 C1_3 C2_3 F3_3 164.3(6) . . . . ?
C3_3 C1_3 C2_3 F3_3 -74.7(7) . . . . ?
O1_3 C1_3 C2_3 F1_3 -72.2(7) . . . . ?
C4_3 C1_3 C2_3 F1_3 45.1(7) . . . . ?
C3_3 C1_3 C2_3 F1_3 166.1(5) . . . . ?
O1_3 C1_3 C2_3 F2_3 168.1(6) . . . . ?
C4_3 C1_3 C2_3 F2_3 -74.6(7) . . . . ?
C3_3 C1_3 C2_3 F2_3 46.5(8) . . . . ?
O1_3 C1_3 C3_3 F4_3 41.1(9) . . . . ?
C4_3 C1_3 C3_3 F4_3 -77.4(8) . . . . ?
C2_3 C1_3 C3_3 F4_3 162.1(6) . . . . ?
O1_3 C1_3 C3_3 F6_3 161.7(7) . . . . ?
C4_3 C1_3 C3_3 F6_3 43.1(10) . . . . ?
C2_3 C1_3 C3_3 F6_3 -77.3(9) . . . . ?
O1_3 C1_3 C3_3 F5_3 -78.3(8) . . . . ?
C4_3 C1_3 C3_3 F5_3 163.1(6) . . . . ?
C2_3 C1_3 C3_3 F5_3 42.7(8) . . . . ?
O1_3 C1_3 C4_3 F9_3 45.0(7) . . . . ?
C3_3 C1_3 C4_3 F9_3 166.0(6) . . . . ?
C2_3 C1_3 C4_3 F9_3 -74.1(7) . . . . ?
O1_3 C1_3 C4_3 F7_3 -76.2(7) . . . . ?
C3_3 C1_3 C4_3 F7_3 44.8(8) . . . . ?
C2_3 C1_3 C4_3 F7_3 164.7(6) . . . . ?
O1_3 C1_3 C4_3 F8_3 165.6(6) . . . . ?
C3_3 C1_3 C4_3 F8_3 -73.4(8) . . . . ?
C2_3 C1_3 C4_3 F8_3 46.5(8) . . . . ?
Al05 O1_2 C1_2 C4_2 -110.0(8) . . . . ?
Al05 O1_2 C1_2 C2_2 13.1(11) . . . . ?
Al05 O1_2 C1_2 C3_2 131.0(7) . . . . ?
O1_2 C1_2 C2_2 F3_2 37.6(8) . . . . ?
C4_2 C1_2 C2_2 F3_2 160.0(6) . . . . ?
C3_2 C1_2 C2_2 F3_2 -79.7(7) . . . . ?
O1_2 C1_2 C2_2 F2_2 161.0(6) . . . . ?
C4_2 C1_2 C2_2 F2_2 -76.6(8) . . . . ?
C3_2 C1_2 C2_2 F2_2 43.7(8) . . . . ?
O1_2 C1_2 C2_2 F1_2 -80.0(7) . . . . ?
C4_2 C1_2 C2_2 F1_2 42.5(8) . . . . ?
C3_2 C1_2 C2_2 F1_2 162.7(6) . . . . ?
O1_2 C1_2 C3_2 F5_2 -78.8(7) . . . . ?
C4_2 C1_2 C3_2 F5_2 162.6(6) . . . . ?
C2_2 C1_2 C3_2 F5_2 42.1(8) . . . . ?
O1_2 C1_2 C3_2 F4_2 42.6(8) . . . . ?
C4_2 C1_2 C3_2 F4_2 -75.9(7) . . . . ?
C2_2 C1_2 C3_2 F4_2 163.6(6) . . . . ?
O1_2 C1_2 C3_2 F6_2 159.0(6) . . . . ?
C4_2 C1_2 C3_2 F6_2 40.4(8) . . . . ?
C2_2 C1_2 C3_2 F6_2 -80.1(7) . . . . ?
O1_2 C1_2 C4_2 F9_2 45.4(8) . . . . ?
C2_2 C1_2 C4_2 F9_2 -78.8(7) . . . . ?
C3_2 C1_2 C4_2 F9_2 162.4(6) . . . . ?
O1_2 C1_2 C4_2 F8_2 165.7(6) . . . . ?
C2_2 C1_2 C4_2 F8_2 41.5(9) . . . . ?
C3_2 C1_2 C4_2 F8_2 -77.3(8) . . . . ?
O1_2 C1_2 C4_2 F7_2 -74.9(7) . . . . ?
C2_2 C1_2 C4_2 F7_2 160.9(6) . . . . ?
C3_2 C1_2 C4_2 F7_2 42.1(8) . . . . ?
Al05 O1_1 C1_1 C2_1 -19.6(10) . . . . ?
Al05 O1_1 C1_1 C3_1 102.3(8) . . . . ?
Al05 O1_1 C1_1 C4_1 -139.2(6) . . . . ?
O1_1 C1_1 C2_1 F1_1 -39.7(7) . . . . ?
C3_1 C1_1 C2_1 F1_1 -161.4(5) . . . . ?
C4_1 C1_1 C2_1 F1_1 79.3(6) . . . . ?
O1_1 C1_1 C2_1 F3_1 80.6(6) . . . . ?
C3_1 C1_1 C2_1 F3_1 -41.1(7) . . . . ?
C4_1 C1_1 C2_1 F3_1 -160.4(5) . . . . ?
O1_1 C1_1 C2_1 F2_1 -159.7(5) . . . . ?
C3_1 C1_1 C2_1 F2_1 78.6(6) . . . . ?
C4_1 C1_1 C2_1 F2_1 -40.7(7) . . . . ?
O1_1 C1_1 C3_1 F5_1 -46.6(7) . . . . ?
C2_1 C1_1 C3_1 F5_1 76.6(6) . . . . ?
C4_1 C1_1 C3_1 F5_1 -164.3(5) . . . . ?
O1_1 C1_1 C3_1 F4_1 73.2(6) . . . . ?
C2_1 C1_1 C3_1 F4_1 -163.6(5) . . . . ?
C4_1 C1_1 C3_1 F4_1 -44.4(7) . . . . ?
O1_1 C1_1 C3_1 F6_1 -166.1(5) . . . . ?
C2_1 C1_1 C3_1 F6_1 -42.9(7) . . . . ?
C4_1 C1_1 C3_1 F6_1 76.3(7) . . . . ?
O1_1 C1_1 C4_1 F7_1 -41.4(7) . . . . ?
C2_1 C1_1 C4_1 F7_1 -162.9(5) . . . . ?
C3_1 C1_1 C4_1 F7_1 77.3(6) . . . . ?
O1_1 C1_1 C4_1 F9_1 77.7(7) . . . . ?
C2_1 C1_1 C4_1 F9_1 -43.8(7) . . . . ?
C3_1 C1_1 C4_1 F9_1 -163.6(5) . . . . ?
O1_1 C1_1 C4_1 F8_1 -161.5(5) . . . . ?
C2_1 C1_1 C4_1 F8_1 77.0(7) . . . . ?
C3_1 C1_1 C4_1 F8_1 -42.8(7) . . . . ?
C1_4 O1_4 Al05 O1_3 37.9(9) . . . . ?
C1_4 O1_4 Al05 O1_1 160.3(8) . . . . ?
C1_4 O1_4 Al05 O1_2 -80.3(8) . . . . ?
C1_3 O1_3 Al05 O1_4 -164.7(7) . . . . ?
C1_3 O1_3 Al05 O1_1 77.1(8) . . . . ?
C1_3 O1_3 Al05 O1_2 -42.5(8) . . . . ?
C1_1 O1_1 Al05 O1_4 -38.3(8) . . . . ?
C1_1 O1_1 Al05 O1_3 79.9(8) . . . . ?
C1_1 O1_1 Al05 O1_2 -161.2(7) . . . . ?
C1_2 O1_2 Al05 O1_4 -76.8(8) . . . . ?
C1_2 O1_2 Al05 O1_3 165.1(8) . . . . ?
C1_2 O1_2 Al05 O1_1 42.1(8) . . . . ?
C1_7 O1_7 Al06 O1_5 -148.9(8) . . . . ?
C1_7 O1_7 Al06 O1_6 90.4(8) . . . . ?
C1_7 O1_7 Al06 O1_8 -27.1(8) . . . . ?
C1_5 O1_5 Al06 O1_7 35.1(9) . . . . ?
C1_5 O1_5 Al06 O1_6 157.8(8) . . . . ?
C1_5 O1_5 Al06 O1_8 -84.8(9) . . . . ?
C1_6 O1_6 Al06 O1_7 75.5(8) . . . . ?
C1_6 O1_6 Al06 O1_5 -45.1(9) . . . . ?
C1_6 O1_6 Al06 O1_8 -165.7(8) . . . . ?
C1_8 O1_8 Al06 O1_7 158.0(7) . . . . ?
C1_8 O1_8 Al06 O1_5 -82.0(8) . . . . ?
C1_8 O1_8 Al06 O1_6 36.9(8) . . . . ?
